data_2103313
loop_
_publ_author_name
'Malcherek, Thomas'

_publ_section_title
;
 Structure and phase transitions of LiTaOGeO~4~
;
_journal_issue 4
_journal_name_full 'Acta Crystallographica Section B'
_journal_page_first 607
_journal_page_last 612
_journal_paper_doi 10.1107/S010876810200825X
_journal_volume 58
_journal_year 2002
_chemical_formula_sum 'Ge Li O5 Ta'
_chemical_formula_weight 340.48
_chemical_name_systematic
;
 ?
;
_space_group_IT_number 14
_symmetry_cell_setting monoclinic
_symmetry_space_group_name_Hall '-P 2ybc'
_symmetry_space_group_name_H-M 'P 1 21/c 1'
_atom_sites_solution_hydrogens geom
_atom_sites_solution_primary direct
_atom_sites_solution_secondary difmap
_audit_creation_method SHELXL-97
_cell_angle_alpha 90.00
_cell_angle_beta 119.69(3)
_cell_angle_gamma 90.00
_cell_formula_units_Z 4
_cell_length_a 7.584(4)
_cell_length_b 8.0849(14)
_cell_length_c 7.508(2)
_cell_measurement_reflns_used 25
_cell_measurement_temperature 173(2)
_cell_measurement_theta_max 32.0
_cell_measurement_theta_min 16.3
_cell_volume 399.9(3)
_computing_structure_refinement 'SHELXL-97 (Sheldrick, 1997)'
_computing_structure_solution 'SHELXS-97 (Sheldrick, 1990)'
_diffrn_ambient_temperature 173(2)
_diffrn_measured_fraction_theta_full 0.985
_diffrn_measured_fraction_theta_max 0.985
_diffrn_measurement_method 'omega-2theta scan'
_diffrn_radiation_monochromator graphite
_diffrn_radiation_source 'fine-focus sealed tube'
_diffrn_radiation_type MoK\a
_diffrn_radiation_wavelength 0.71073
_diffrn_reflns_av_R_equivalents 0.0320
_diffrn_reflns_av_sigmaI/netI 0.0349
_diffrn_reflns_limit_h_max 10
_diffrn_reflns_limit_h_min -12
_diffrn_reflns_limit_k_max 13
_diffrn_reflns_limit_k_min -13
_diffrn_reflns_limit_l_max 12
_diffrn_reflns_limit_l_min 0
_diffrn_reflns_number 3561
_diffrn_reflns_theta_full 35.03
_diffrn_reflns_theta_max 35.03
_diffrn_reflns_theta_min 3.99
_exptl_absorpt_coefficient_mu 34.751
_exptl_absorpt_correction_T_max 0.28
_exptl_absorpt_correction_T_min 0.123
_exptl_absorpt_correction_type numerical
_exptl_crystal_density_diffrn 5.655
_exptl_crystal_density_method 'not measured'
_exptl_crystal_F_000 592
_exptl_crystal_size_max 0.16
_exptl_crystal_size_mid 0.06
_exptl_crystal_size_min 0.04
_refine_diff_density_max 2.451
_refine_diff_density_min -2.697
_refine_ls_extinction_coef 0.0318(7)
_refine_ls_extinction_expression Fc^*^=kFc[1+0.001xFc^2^\l^3^/sin(2\q)]^-1/4^
_refine_ls_extinction_method SHELXL
_refine_ls_goodness_of_fit_ref 1.036
_refine_ls_hydrogen_treatment mixed
_refine_ls_matrix_type full
_refine_ls_number_parameters 74
_refine_ls_number_reflns 1732
_refine_ls_number_restraints 0
_refine_ls_restrained_S_all 1.036
_refine_ls_R_factor_all 0.0284
_refine_ls_R_factor_gt 0.0207
_refine_ls_shift/su_max 0.001
_refine_ls_shift/su_mean 0.000
_refine_ls_structure_factor_coef Fsqd
_refine_ls_weighting_details 'calc w=1/[\s^2^(Fo^2^)+(0.0188P)^2^+0.0000P] where P=(Fo^2^+2Fc^2^)/3'
_refine_ls_weighting_scheme calc
_refine_ls_wR_factor_gt 0.0441
_refine_ls_wR_factor_ref 0.0465
_reflns_number_gt 1476
_reflns_number_total 1732
_reflns_threshold_expression >2sigma(I)
_cod_data_source_file ck0010.cif
_cod_data_source_block ltgo_2
_cod_original_cell_volume 399.9(2)
_cod_original_sg_symbol_H-M P21/c
_cod_database_code 2103313

loop_
_symmetry_equiv_pos_as_xyz
'x, y, z'
'-x, y+1/2, -z+1/2'
'-x, -y, -z'
'x, -y-1/2, z-1/2'

loop_
_atom_site_label
_atom_site_fract_x
_atom_site_fract_y
_atom_site_fract_z
_atom_site_U_iso_or_equiv
_atom_site_adp_type
_atom_site_calc_flag
_atom_site_occupancy
_atom_site_type_symbol
Li 0.7492(14) 0.0605(10) 0.7880(16) 0.0151(15) Uani d 1 Li
Ta 0.74938(2) 0.757943(16) 0.50822(2) 0.00332(6) Uani d 1 Ta
Ge 0.25022(6) 0.61127(5) 0.25627(6) 0.00363(8) Uani d 1 Ge
O1 0.2492(4) 0.1815(3) 0.2479(4) 0.0066(5) Uani d 1 O
O21 0.5515(5) 0.2543(3) 0.1517(5) 0.0066(5) Uani d 1 O
O31 0.7476(5) -0.0124(3) 0.0532(5) 0.0071(5) Uani d 1 O
O22 0.9495(5) 0.2469(3) 0.8501(5) 0.0062(5) Uani d 1 O
O32 0.7491(5) -0.0128(3) 0.4327(5) 0.0070(5) Uani d 1 O

loop_
_atom_site_aniso_label
_atom_site_aniso_U_11
_atom_site_aniso_U_22
_atom_site_aniso_U_33
_atom_site_aniso_U_12
_atom_site_aniso_U_13
_atom_site_aniso_U_23
Li 0.020(4) 0.005(3) 0.024(4) 0.004(3) 0.014(3) 0.006(3)
Ta 0.00271(7) 0.00405(8) 0.00334(8) -0.00026(4) 0.00160(5) 0.00009(4)
Ge 0.00319(14) 0.00327(14) 0.00455(16) -0.00010(11) 0.00202(12) -0.00007(11)
O1 0.0081(12) 0.0046(11) 0.0072(12) 0.0010(8) 0.0039(10) 0.0015(8)
O21 0.0038(11) 0.0067(12) 0.0079(11) 0.0022(7) 0.0018(9) 0.0004(8)
O31 0.0103(12) 0.0048(10) 0.0068(11) -0.0004(9) 0.0047(10) -0.0020(9)
O22 0.0047(11) 0.0054(12) 0.0089(11) 0.0008(7) 0.0037(9) 0.0009(8)
O32 0.0091(12) 0.0054(10) 0.0082(12) 0.0003(9) 0.0056(10) 0.0020(9)

loop_
_atom_type_symbol
_atom_type_description
_atom_type_scat_dispersion_real
_atom_type_scat_dispersion_imag
_atom_type_scat_source
Ge Ge 0.1547 1.8001 'International Tables Vol C Tables 4.2.6.8 and 6.1.1.4'
Li Li -0.0003 0.0001 'International Tables Vol C Tables 4.2.6.8 and 6.1.1.4'
O O 0.0106 0.0060 'International Tables Vol C Tables 4.2.6.8 and 6.1.1.4'
Ta Ta -0.7052 6.5227 'International Tables Vol C Tables 4.2.6.8 and 6.1.1.4'

loop_
_geom_angle_atom_site_label_1
_geom_angle_atom_site_label_2
_geom_angle_atom_site_label_3
_geom_angle_site_symmetry_1
_geom_angle_site_symmetry_3
_geom_angle
O1 Li O21 3_656 4_566 136.4(5)
O1 Li O22 3_656 . 135.6(5)
O21 Li O22 4_566 . 81.2(3)
O1 Li O31 3_656 1_556 81.6(3)
O21 Li O31 4_566 1_556 110.0(4)
O22 Li O31 . 1_556 110.5(5)
O1 Li Ge 3_656 3_666 164.8(5)
O21 Li Ge 4_566 3_666 40.73(17)
O22 Li Ge . 3_666 40.74(16)
O31 Li Ge 1_556 3_666 113.6(4)
O1 Li Ta 3_656 4_566 40.72(19)
O21 Li Ta 4_566 4_566 134.8(4)
O22 Li Ta . 4_566 134.7(4)
O31 Li Ta 1_556 4_566 40.86(17)
Ge Li Ta 3_666 4_566 154.5(4)
O1 Li Ta 3_656 1_545 32.64(18)
O21 Li Ta 4_566 1_545 118.4(4)
O22 Li Ta . 1_545 118.2(4)
O31 Li Ta 1_556 1_545 114.2(3)
Ge Li Ta 3_666 1_545 132.1(4)
Ta Li Ta 4_566 1_545 73.36(17)
O1 Ta O32 3_666 1_565 91.97(13)
O1 Ta O21 3_666 2_655 92.48(13)
O32 Ta O21 1_565 2_655 90.16(12)
O1 Ta O22 3_666 2_756 92.26(13)
O32 Ta O22 1_565 2_756 91.94(11)
O21 Ta O22 2_655 2_756 174.74(10)
O1 Ta O31 3_666 4_566 95.16(13)
O32 Ta O31 1_565 4_566 172.86(11)
O21 Ta O31 2_655 4_566 89.17(11)
O22 Ta O31 2_756 4_566 88.14(11)
O1 Ta O1 3_666 2_655 177.18(6)
O32 Ta O1 1_565 2_655 90.79(12)
O21 Ta O1 2_655 2_655 88.07(12)
O22 Ta O1 2_756 2_655 87.08(12)
O31 Ta O1 4_566 2_655 82.08(12)
O1 Ta Li 3_666 4_565 137.7(2)
O32 Ta Li 1_565 4_565 130.3(2)
O21 Ta Li 2_655 4_565 88.2(2)
O22 Ta Li 2_756 4_565 86.80(19)
O31 Ta Li 4_566 4_565 42.5(2)
O1 Ta Li 2_655 4_565 39.54(19)
O1 Ta Li 3_666 1_565 34.33(19)
O32 Ta Li 1_565 1_565 57.64(19)
O21 Ta Li 2_655 1_565 91.95(19)
O22 Ta Li 2_756 1_565 93.25(19)
O31 Ta Li 4_566 1_565 129.49(19)
O1 Ta Li 2_655 1_565 148.43(19)
Li Ta Li 4_565 1_565 172.0(3)
O31 Ge O32 2_655 2_655 109.67(15)
O31 Ge O21 2_655 2_655 113.59(14)
O32 Ge O21 2_655 2_655 110.78(14)
O31 Ge O22 2_655 3_666 114.01(14)
O32 Ge O22 2_655 3_666 110.96(14)
O21 Ge O22 2_655 3_666 97.35(14)
O31 Ge Li 2_655 3_666 132.3(2)
O32 Ge Li 2_655 3_666 118.0(2)
O21 Ge Li 2_655 3_666 48.5(2)
O22 Ge Li 3_666 3_666 49.2(2)
Ta O1 Li 3_666 3_656 113.0(3)
Ta O1 Ta 3_666 2_645 147.23(16)
Li O1 Ta 3_656 2_645 99.7(3)
Ge O21 Ta 2_645 2_645 139.16(15)
Ge O21 Li 2_645 4_565 90.7(3)
Ta O21 Li 2_645 4_565 130.0(3)
Ge O31 Ta 2_645 4_565 134.95(17)
Ge O31 Li 2_645 1_554 128.4(3)
Ta O31 Li 4_565 1_554 96.6(2)
Ge O22 Ta 3_666 2_746 136.22(14)
Ge O22 Li 3_666 . 90.1(3)
Ta O22 Li 2_746 . 133.6(3)
Ge O32 Ta 2_645 1_545 142.18(17)

loop_
_geom_bond_atom_site_label_1
_geom_bond_atom_site_label_2
_geom_bond_site_symmetry_2
_geom_bond_distance
Li O1 3_656 1.976(8)
Li O21 4_566 2.004(9)
Li O22 . 2.024(9)
Li O31 1_556 2.082(10)
Li Ge 3_666 2.675(8)
Li Ta 4_566 3.059(8)
Li Ta 1_545 3.225(9)
Ta O1 3_666 1.890(3)
Ta O32 1_565 1.938(3)
Ta O21 2_655 1.984(3)
Ta O22 2_756 1.987(3)
Ta O31 4_566 2.015(3)
Ta O1 2_655 2.025(3)
Ta Li 4_565 3.059(8)
Ta Li 1_565 3.225(9)
Ge O31 2_655 1.739(3)
Ge O32 2_655 1.739(3)
Ge O21 2_655 1.745(3)
Ge O22 3_666 1.746(3)
Ge Li 3_666 2.675(8)
O1 Ta 3_666 1.890(3)
O1 Li 3_656 1.976(8)
O1 Ta 2_645 2.025(3)
O21 Ge 2_645 1.745(3)
O21 Ta 2_645 1.984(3)
O21 Li 4_565 2.004(9)
O31 Ge 2_645 1.739(3)
O31 Ta 4_565 2.015(3)
O31 Li 1_554 2.082(10)
O22 Ge 3_666 1.746(3)
O22 Ta 2_746 1.987(3)
O32 Ge 2_645 1.739(3)
O32 Ta 1_545 1.938(3)
